data_7006879
loop_
_publ_author_name
'MacDougall, Dugald J.'
'Noll, Bruce C.'
'Kennedy, Alan R.'
'Henderson, Kenneth W.'

_publ_section_title
;
 4-Methoxy- and 4-cyano-substituted lithium aryloxides: electronic
 effects of substituents on aggregation.
;
_journal_issue 15
_journal_name_full 'Dalton transactions (Cambridge, England : 2003)'
_journal_page_first 1875
_journal_page_last 1884
_journal_paper_doi 10.1039/b515011f
_journal_year 2006
_chemical_formula_moiety '2(C30 H40 Li2 N2 O6)'
_chemical_formula_sum 'C60 H80 Li4 N4 O12'
_chemical_formula_weight 1077.04
_chemical_name_common 'Lithium 4-cyanophenoxide THF solvate'
_space_group_IT_number 29
_symmetry_cell_setting orthorhombic
_symmetry_Int_Tables_number 29
_symmetry_space_group_name_Hall 'P 2c -2ac'
_symmetry_space_group_name_H-M 'P c a 21'
_atom_sites_solution_hydrogens geom
_atom_sites_solution_primary direct
_atom_sites_solution_secondary difmap
_audit_creation_method SHELXL-97
_cell_angle_alpha 90.00
_cell_angle_beta 90.00
_cell_angle_gamma 90.00
_cell_formula_units_Z 4
_cell_length_a 19.0800(9)
_cell_length_b 19.4540(9)
_cell_length_c 16.0843(8)
_cell_measurement_reflns_used 9813
_cell_measurement_temperature 100(2)
_cell_measurement_theta_max 28.2545
_cell_measurement_theta_min 2.482
_cell_volume 5970.2(5)
_computing_cell_refinement 'SMART/SAINT (Bruker, 2001)'
_computing_data_collection 'SMART (Bruker, 2001)'
_computing_data_reduction 'SAINT/XPREP (Bruker, 2001; Sheldrick, 2003)'
_computing_molecular_graphics 'XP (Sheldrick, 1998)'
_computing_publication_material 'XCIF (Sheldrick, 2001)'
_computing_structure_refinement 'SHELXL-97 (Sheldrick, 1997)'
_computing_structure_solution 'XS (Sheldrick, 2001)'
_diffrn_ambient_temperature 100(2)
_diffrn_detector_area_resol_mean 8.33
_diffrn_measured_fraction_theta_full 0.999
_diffrn_measured_fraction_theta_max 0.999
_diffrn_measurement_device_type 'BRUKER SMART APEX CCD area detector'
_diffrn_measurement_method '\w scans'
_diffrn_radiation_monochromator graphite
_diffrn_radiation_probe x-ray
_diffrn_radiation_type MoK\a
_diffrn_radiation_wavelength 0.71073
_diffrn_reflns_av_R_equivalents 0.0266
_diffrn_reflns_av_sigmaI/netI 0.0250
_diffrn_reflns_limit_h_max 25
_diffrn_reflns_limit_h_min -25
_diffrn_reflns_limit_k_max 25
_diffrn_reflns_limit_k_min -25
_diffrn_reflns_limit_l_max 21
_diffrn_reflns_limit_l_min -21
_diffrn_reflns_number 61781
_diffrn_reflns_theta_full 28.30
_diffrn_reflns_theta_max 28.30
_diffrn_reflns_theta_min 1.96
_diffrn_source 'fine-focus sealed tube'
_diffrn_source_type 'Siemens KFFMO2K-90'
_exptl_absorpt_coefficient_mu 0.082
_exptl_absorpt_correction_T_max 0.9604
_exptl_absorpt_correction_T_min 0.9451
_exptl_absorpt_correction_type multi-scan
_exptl_absorpt_process_details 'Blessing, R. H. (1995) Acta Cryst. A51, 33-38.'
_exptl_crystal_colour colorless
_exptl_crystal_density_diffrn 1.198
_exptl_crystal_density_method 'not measured'
_exptl_crystal_description prism
_exptl_crystal_F_000 2304
_exptl_crystal_recrystallization_method 'Slow cooling of a saturated THF solution in a water bath from 340K to ambient '
_exptl_crystal_size_max 0.70
_exptl_crystal_size_mid 0.50
_exptl_crystal_size_min 0.50
_refine_diff_density_max 0.519
_refine_diff_density_min -0.333
_refine_diff_density_rms 0.046
_refine_ls_abs_structure_details 'Flack H D (1983), Acta Cryst. A39, 876-881'
_refine_ls_abs_structure_Flack 0.57(18)
_refine_ls_extinction_method none
_refine_ls_goodness_of_fit_ref 1.046
_refine_ls_hydrogen_treatment constr
_refine_ls_matrix_type full
_refine_ls_number_parameters 752
_refine_ls_number_reflns 14821
_refine_ls_number_restraints 1
_refine_ls_restrained_S_all 1.046
_refine_ls_R_factor_all 0.0528
_refine_ls_R_factor_gt 0.0447
_refine_ls_shift/su_max 0.001
_refine_ls_shift/su_mean 0.000
_refine_ls_structure_factor_coef Fsqd
_refine_ls_weighting_details 'calc w=1/[\s^2^(Fo^2^)+(0.0742P)^2^+0.8961P] where P=(Fo^2^+2Fc^2^)/3'
_refine_ls_weighting_scheme calc
_refine_ls_wR_factor_gt 0.1178
_refine_ls_wR_factor_ref 0.1244
_reflns_number_gt 12981
_reflns_number_total 14821
_reflns_threshold_expression >2sigma(I)
_cod_data_source_file b515011f.txt
_cod_data_source_block kwh202a
_cod_database_code 7006879

loop_
_symmetry_equiv_pos_as_xyz
'x, y, z'
'-x, -y, z+1/2'
'x+1/2, -y, z'
'-x+1/2, y, z+1/2'

loop_
_atom_site_label
_atom_site_type_symbol
_atom_site_fract_x
_atom_site_fract_y
_atom_site_fract_z
_atom_site_U_iso_or_equiv
_atom_site_adp_type
_atom_site_occupancy
_atom_site_symmetry_multiplicity
_atom_site_calc_flag
_atom_site_refinement_flags
_atom_site_disorder_assembly
_atom_site_disorder_group
Li1 Li 0.23296(15) 0.05051(14) 0.28659(19) 0.0303(6) Uani 1 1 d . . .
Li2 Li 0.30019(15) 0.15637(15) 0.35560(19) 0.0298(6) Uani 1 1 d . C .
Li3 Li 0.70369(15) 0.32381(14) 0.7855(2) 0.0312(6) Uani 1 1 d . . .
Li4 Li 0.76791(14) 0.43286(15) 0.8506(2) 0.0302(6) Uani 1 1 d . . .
N1 N 0.50626(10) -0.16982(10) 0.56203(14) 0.0532(5) Uani 1 1 d . . .
N2 N 0.04529(8) 0.37239(8) 0.04495(10) 0.0358(3) Uani 1 1 d . . .
N3 N 0.50751(9) 0.64217(8) 0.54274(11) 0.0423(4) Uani 1 1 d . . .
N4 N 0.96417(8) 0.11170(8) 1.08831(10) 0.0352(3) Uani 1 1 d . . .
O1 O 0.29456(6) 0.06041(6) 0.37879(7) 0.0277(2) Uani 1 1 d . . .
O2 O 0.23512(6) 0.14659(6) 0.26573(9) 0.0338(3) Uani 1 1 d . . .
O3 O 0.13951(6) 0.01226(6) 0.30538(9) 0.0354(3) Uani 1 1 d . . .
O4 O 0.27619(6) -0.00545(7) 0.19804(8) 0.0312(3) Uani 1 1 d . B .
O5 O 0.26443(9) 0.21947(7) 0.43880(12) 0.0572(5) Uani 1 1 d . . .
O6 O 0.39010(6) 0.19666(7) 0.32432(8) 0.0374(3) Uani 1 1 d . . .
O7 O 0.70064(6) 0.42022(6) 0.76543(7) 0.0285(2) Uani 1 1 d . . .
O8 O 0.77010(6) 0.33758(6) 0.87291(8) 0.0320(3) Uani 1 1 d . . .
O9 O 0.62041(6) 0.27154(6) 0.81672(8) 0.0348(3) Uani 1 1 d . . .
O10 O 0.73886(8) 0.27388(6) 0.68859(10) 0.0432(3) Uani 1 1 d . . .
O11 O 0.72995(6) 0.49515(6) 0.93682(8) 0.0312(3) Uani 1 1 d . . .
O12 O 0.86127(6) 0.46931(7) 0.82377(10) 0.0402(3) Uani 1 1 d . . .
C1 C 0.46834(9) -0.13130(10) 0.53196(13) 0.0363(4) Uani 1 1 d . . .
C2 C 0.42192(8) -0.08229(8) 0.49427(11) 0.0273(3) Uani 1 1 d . . .
C3 C 0.43077(8) -0.01207(8) 0.50981(11) 0.0272(3) Uani 1 1 d . . .
H3 H 0.4664 0.0028 0.5469 0.033 Uiso 1 1 calc R . .
C4 C 0.38814(8) 0.03577(8) 0.47171(10) 0.0260(3) Uani 1 1 d . . .
H4 H 0.3949 0.0832 0.4830 0.031 Uiso 1 1 calc R . .
C5 C 0.33411(8) 0.01543(8) 0.41577(9) 0.0229(3) Uani 1 1 d . . .
C6 C 0.32556(8) -0.05611(8) 0.40242(10) 0.0256(3) Uani 1 1 d . . .
H6 H 0.2894 -0.0716 0.3663 0.031 Uiso 1 1 calc R . .
C7 C 0.36838(8) -0.10386(8) 0.44054(10) 0.0266(3) Uani 1 1 d . . .
H7 H 0.3616 -0.1515 0.4303 0.032 Uiso 1 1 calc R . .
C8 C 0.07733(8) 0.33502(8) 0.08523(11) 0.0284(3) Uani 1 1 d . . .
C9 C 0.11736(8) 0.28725(8) 0.13285(10) 0.0263(3) Uani 1 1 d . . .
C10 C 0.16716(9) 0.30919(8) 0.19064(11) 0.0300(3) Uani 1 1 d . . .
H10 H 0.1738 0.3570 0.1999 0.036 Uiso 1 1 calc R . .
C11 C 0.20685(9) 0.26221(9) 0.23443(11) 0.0308(3) Uani 1 1 d . . .
H11 H 0.2408 0.2785 0.2729 0.037 Uiso 1 1 calc R . .
C12 C 0.19839(8) 0.19036(9) 0.22371(11) 0.0281(3) Uani 1 1 d . . .
C13 C 0.14685(9) 0.16929(9) 0.16535(11) 0.0314(4) Uani 1 1 d . . .
H13 H 0.1390 0.1216 0.1567 0.038 Uiso 1 1 calc R . .
C14 C 0.10790(9) 0.21617(8) 0.12091(11) 0.0285(3) Uani 1 1 d . . .
H14 H 0.0743 0.2004 0.0818 0.034 Uiso 1 1 calc R . .
C15 C 0.10788(10) -0.04650(10) 0.26477(15) 0.0410(4) Uani 1 1 d . . .
H15A H 0.1271 -0.0898 0.2876 0.049 Uiso 1 1 calc R . .
H15B H 0.1171 -0.0453 0.2042 0.049 Uiso 1 1 calc R . .
C16 C 0.03016(10) -0.04161(11) 0.28168(16) 0.0456(5) Uani 1 1 d . . .
H16A H 0.0170 -0.0688 0.3313 0.055 Uiso 1 1 calc R . .
H16B H 0.0026 -0.0579 0.2334 0.055 Uiso 1 1 calc R . .
C17 C 0.01880(9) 0.03535(9) 0.29662(12) 0.0338(4) Uani 1 1 d . . .
H17A H 0.0142 0.0609 0.2436 0.041 Uiso 1 1 calc R . .
H17B H -0.0231 0.0439 0.3314 0.041 Uiso 1 1 calc R . .
C18 C 0.08562(9) 0.05425(10) 0.34197(13) 0.0363(4) Uani 1 1 d . . .
H18A H 0.0964 0.1036 0.3345 0.044 Uiso 1 1 calc R . .
H18B H 0.0812 0.0445 0.4022 0.044 Uiso 1 1 calc R . .
C19 C 0.35119(9) 0.00541(11) 0.19343(12) 0.0368(4) Uani 1 1 d . B .
H19A H 0.3765 -0.0388 0.1982 0.044 Uiso 1 1 calc R . .
H19B H 0.3670 0.0362 0.2387 0.044 Uiso 1 1 calc R . .
C20 C 0.36454(10) 0.03801(12) 0.10965(13) 0.0422(4) Uani 1 1 d . . .
H20A H 0.3570 0.0883 0.1114 0.051 Uiso 1 1 calc R A 1
H20B H 0.4127 0.0284 0.0897 0.051 Uiso 1 1 calc R A 1
C21 C 0.31070(18) 0.0029(2) 0.05668(17) 0.0308(9) Uani 0.703(13) 1 d P B 1
H21A H 0.3275 -0.0426 0.0378 0.037 Uiso 0.703(13) 1 calc PR B 1
H21B H 0.2987 0.0312 0.0075 0.037 Uiso 0.703(13) 1 calc PR B 1
C21A C 0.2904(6) 0.0377(9) 0.0645(6) 0.052(4) Uani 0.297(13) 1 d P B 2
H21C H 0.2709 0.0848 0.0613 0.063 Uiso 0.297(13) 1 calc PR B 2
H21D H 0.2944 0.0189 0.0075 0.063 Uiso 0.297(13) 1 calc PR B 2
C22 C 0.24858(11) -0.00430(12) 0.11408(12) 0.0433(5) Uani 1 1 d . . .
H22A H 0.2161 0.0349 0.1069 0.052 Uiso 1 1 calc R B 1
H22B H 0.2229 -0.0474 0.1021 0.052 Uiso 1 1 calc R B 1
C23 C 0.2135(2) 0.1928(2) 0.4984(3) 0.0351(13) Uani 0.494(9) 1 d P C 1
H23A H 0.2374 0.1688 0.5447 0.042 Uiso 0.494(9) 1 calc PR C 1
H23B H 0.1807 0.1604 0.4711 0.042 Uiso 0.494(9) 1 calc PR C 1
C23A C 0.1860(3) 0.2053(2) 0.4558(4) 0.0434(15) Uani 0.506(9) 1 d P C 2
H23C H 0.1562 0.2174 0.4076 0.052 Uiso 0.506(9) 1 calc PR C 2
H23D H 0.1775 0.1568 0.4718 0.052 Uiso 0.506(9) 1 calc PR C 2
C24 C 0.17531(13) 0.25490(13) 0.52936(15) 0.0513(5) Uani 1 1 d . . .
H24A H 0.1902 0.2667 0.5866 0.062 Uiso 1 1 calc R C 1
H24B H 0.1240 0.2472 0.5289 0.062 Uiso 1 1 calc R C 1
C25 C 0.1959(5) 0.3116(4) 0.4682(6) 0.0471(17) Uani 0.56(2) 1 d P C 1
H25A H 0.1664 0.3105 0.4176 0.057 Uiso 0.56(2) 1 calc PR C 1
H25B H 0.1928 0.3577 0.4941 0.057 Uiso 0.56(2) 1 calc PR C 1
C25A C 0.2115(5) 0.3184(4) 0.4987(10) 0.044(2) Uani 0.44(2) 1 d P C 2
H25C H 0.1798 0.3463 0.4635 0.053 Uiso 0.44(2) 1 calc PR C 2
H25D H 0.2281 0.3469 0.5458 0.053 Uiso 0.44(2) 1 calc PR C 2
C26 C 0.27166(10) 0.29183(9) 0.44940(12) 0.0365(4) Uani 1 1 d . C .
H26A H 0.2890 0.3143 0.3981 0.044 Uiso 1 1 calc R D 1
H26B H 0.3032 0.3031 0.4963 0.044 Uiso 1 1 calc R D 1
C27 C 0.44878(10) 0.21503(12) 0.37743(12) 0.0431(4) Uani 1 1 d . C .
H27A H 0.4630 0.1755 0.4122 0.052 Uiso 1 1 calc R . .
H27B H 0.4362 0.2539 0.4143 0.052 Uiso 1 1 calc R . .
C28 C 0.50772(10) 0.23548(11) 0.31843(14) 0.0437(4) Uani 1 1 d . . .
H28A H 0.5383 0.2710 0.3436 0.052 Uiso 1 1 calc R C .
H28B H 0.5366 0.1952 0.3029 0.052 Uiso 1 1 calc R . .
C29 C 0.46920(11) 0.26329(11) 0.24492(13) 0.0424(4) Uani 1 1 d . C .
H29A H 0.4980 0.2607 0.1938 0.051 Uiso 1 1 calc R . .
H29B H 0.4545 0.3115 0.2541 0.051 Uiso 1 1 calc R . .
C30 C 0.40659(10) 0.21551(11) 0.24018(11) 0.0367(4) Uani 1 1 d . C .
H30A H 0.3663 0.2391 0.2140 0.044 Uiso 1 1 calc R . .
H30B H 0.4181 0.1742 0.2070 0.044 Uiso 1 1 calc R . .
C31 C 0.54188(9) 0.60525(9) 0.58079(12) 0.0320(3) Uani 1 1 d . . .
C32 C 0.58352(8) 0.55798(8) 0.62787(10) 0.0261(3) Uani 1 1 d . . .
C33 C 0.63835(8) 0.58096(8) 0.67884(10) 0.0267(3) Uani 1 1 d . . .
H33 H 0.6486 0.6287 0.6818 0.032 Uiso 1 1 calc R . .
C34 C 0.67735(8) 0.53517(8) 0.72448(10) 0.0255(3) Uani 1 1 d . . .
H34 H 0.7142 0.5519 0.7586 0.031 Uiso 1 1 calc R . .
C35 C 0.66398(8) 0.46323(8) 0.72193(10) 0.0252(3) Uani 1 1 d . . .
C36 C 0.60836(8) 0.44117(8) 0.66999(10) 0.0270(3) Uani 1 1 d . . .
H36 H 0.5979 0.3935 0.6664 0.032 Uiso 1 1 calc R . .
C37 C 0.56909(8) 0.48728(8) 0.62456(11) 0.0274(3) Uani 1 1 d . . .
H37 H 0.5318 0.4710 0.5906 0.033 Uiso 1 1 calc R . .
C38 C 0.93047(8) 0.14935(8) 1.05049(11) 0.0285(3) Uani 1 1 d . . .
C39 C 0.88884(8) 0.19726(8) 1.00450(10) 0.0260(3) Uani 1 1 d . . .
C40 C 0.83619(9) 0.17514(8) 0.94982(11) 0.0308(3) Uani 1 1 d . . .
H40 H 0.8279 0.1274 0.9428 0.037 Uiso 1 1 calc R . .
C41 C 0.79651(9) 0.22198(9) 0.90632(11) 0.0312(4) Uani 1 1 d . . .
H41 H 0.7610 0.2058 0.8698 0.037 Uiso 1 1 calc R . .
C42 C 0.80739(8) 0.29390(8) 0.91463(10) 0.0262(3) Uani 1 1 d . . .
C43 C 0.86071(8) 0.31501(8) 0.97068(11) 0.0270(3) Uani 1 1 d . . .
H43 H 0.8694 0.3627 0.9781 0.032 Uiso 1 1 calc R . .
C44 C 0.90002(8) 0.26822(8) 1.01437(10) 0.0266(3) Uani 1 1 d . . .
H44 H 0.9351 0.2840 1.0517 0.032 Uiso 1 1 calc R . .
C45 C 0.57942(11) 0.22527(11) 0.76565(12) 0.0424(4) Uani 1 1 d . . .
H45A H 0.6020 0.1795 0.7626 0.051 Uiso 1 1 calc R . .
H45B H 0.5746 0.2437 0.7086 0.051 Uiso 1 1 calc R . .
C46 C 0.50884(11) 0.22016(11) 0.80717(14) 0.0448(5) Uani 1 1 d . . .
H46A H 0.5086 0.1839 0.8504 0.054 Uiso 1 1 calc R . .
H46B H 0.4714 0.2104 0.7662 0.054 Uiso 1 1 calc R . .
C47 C 0.49989(11) 0.29065(14) 0.84516(17) 0.0553(6) Uani 1 1 d . . .
H47A H 0.4661 0.2899 0.8918 0.066 Uiso 1 1 calc R . .
H47B H 0.4844 0.3248 0.8033 0.066 Uiso 1 1 calc R . .
C48 C 0.57453(10) 0.30544(11) 0.87546(14) 0.0423(5) Uani 1 1 d . . .
H48A H 0.5836 0.3555 0.8763 0.051 Uiso 1 1 calc R . .
H48B H 0.5817 0.2869 0.9322 0.051 Uiso 1 1 calc R . .
C49 C 0.78553(12) 0.31314(11) 0.63611(15) 0.0479(5) Uani 1 1 d . . .
H49A H 0.8127 0.3463 0.6699 0.057 Uiso 1 1 calc R . .
H49B H 0.7584 0.3391 0.5941 0.057 Uiso 1 1 calc R . .
C50 C 0.83399(11) 0.26307(11) 0.59420(14) 0.0439(4) Uani 1 1 d . . .
H50A H 0.8829 0.2801 0.5944 0.053 Uiso 1 1 calc R . .
H50B H 0.8193 0.2542 0.5361 0.053 Uiso 1 1 calc R . .
C51 C 0.82654(12) 0.19893(11) 0.64739(17) 0.0512(5) Uani 1 1 d . . .
H51A H 0.8363 0.1568 0.6148 0.061 Uiso 1 1 calc R . .
H51B H 0.8582 0.2005 0.6961 0.061 Uiso 1 1 calc R . .
C52 C 0.75032(10) 0.20234(9) 0.67360(12) 0.0354(4) Uani 1 1 d . . .
H52A H 0.7192 0.1852 0.6289 0.043 Uiso 1 1 calc R . .
H52B H 0.7421 0.1750 0.7246 0.043 Uiso 1 1 calc R . .
C53 C 0.65437(9) 0.50268(9) 0.93981(12) 0.0324(4) Uani 1 1 d . . .
H53A H 0.6319 0.4757 0.8949 0.039 Uiso 1 1 calc R . .
H53B H 0.6409 0.5515 0.9336 0.039 Uiso 1 1 calc R . .
C54 C 0.63268(9) 0.47587(10) 1.02372(12) 0.0340(4) Uani 1 1 d . . .
H54A H 0.6282 0.4252 1.0235 0.041 Uiso 1 1 calc R . .
H54B H 0.5879 0.4965 1.0422 0.041 Uiso 1 1 calc R . .
C55 C 0.69360(9) 0.49919(9) 1.07810(12) 0.0341(4) Uani 1 1 d . . .
H55A H 0.6892 0.5483 1.0934 0.041 Uiso 1 1 calc R . .
H55B H 0.6971 0.4712 1.1293 0.041 Uiso 1 1 calc R . .
C56 C 0.75577(10) 0.48710(10) 1.02093(12) 0.0349(4) Uani 1 1 d . . .
H56A H 0.7933 0.5209 1.0324 0.042 Uiso 1 1 calc R . .
H56B H 0.7749 0.4403 1.0291 0.042 Uiso 1 1 calc R . .
C57 C 0.89255(11) 0.53077(11) 0.8578(2) 0.0613(7) Uani 1 1 d . . .
H57A H 0.8775 0.5372 0.9162 0.074 Uiso 1 1 calc R . .
H57B H 0.8777 0.5715 0.8253 0.074 Uiso 1 1 calc R . .
C58 C 0.96870(13) 0.52284(16) 0.8536(2) 0.0756(9) Uani 1 1 d . . .
H58A H 0.9905 0.5367 0.9069 0.091 Uiso 1 1 calc R . .
H58B H 0.9884 0.5516 0.8086 0.091 Uiso 1 1 calc R . .
C59 C 0.98217(9) 0.44778(11) 0.83654(13) 0.0401(4) Uani 1 1 d . . .
H59A H 0.9878 0.4215 0.8888 0.048 Uiso 1 1 calc R . .
H59B H 1.0244 0.4414 0.8016 0.048 Uiso 1 1 calc R . .
C60 C 0.91626(9) 0.42660(10) 0.79053(13) 0.0362(4) Uani 1 1 d . . .
H60A H 0.9216 0.4343 0.7300 0.043 Uiso 1 1 calc R . .
H60B H 0.9058 0.3774 0.8002 0.043 Uiso 1 1 calc R . .

loop_
_atom_site_aniso_label
_atom_site_aniso_U_11
_atom_site_aniso_U_22
_atom_site_aniso_U_33
_atom_site_aniso_U_23
_atom_site_aniso_U_13
_atom_site_aniso_U_12
Li1 0.0254(13) 0.0285(13) 0.0370(16) 0.0014(11) -0.0025(11) 0.0017(11)
Li2 0.0252(13) 0.0290(13) 0.0353(15) 0.0018(11) -0.0021(11) 0.0008(11)
Li3 0.0295(13) 0.0236(13) 0.0404(16) -0.0017(11) -0.0006(12) 0.0022(11)
Li4 0.0220(12) 0.0288(13) 0.0397(16) -0.0022(12) -0.0033(11) 0.0015(10)
N1 0.0438(9) 0.0411(9) 0.0745(13) 0.0174(9) -0.0221(9) 0.0002(8)
N2 0.0312(7) 0.0299(7) 0.0463(9) 0.0029(6) -0.0067(7) 0.0041(6)
N3 0.0406(8) 0.0344(8) 0.0519(10) 0.0076(7) -0.0149(8) 0.0006(7)
N4 0.0312(7) 0.0304(7) 0.0440(9) 0.0040(6) -0.0040(6) 0.0030(6)
O1 0.0253(5) 0.0272(6) 0.0306(6) 0.0014(5) -0.0042(5) 0.0032(4)
O2 0.0297(6) 0.0279(6) 0.0438(7) 0.0083(5) -0.0099(5) 0.0009(5)
O3 0.0203(5) 0.0328(6) 0.0531(8) -0.0090(6) 0.0009(5) -0.0005(5)
O4 0.0236(5) 0.0408(7) 0.0291(6) 0.0010(5) -0.0019(5) -0.0009(5)
O5 0.0595(10) 0.0284(6) 0.0838(12) -0.0134(7) 0.0386(9) -0.0076(6)
O6 0.0268(6) 0.0547(8) 0.0308(6) -0.0002(6) -0.0021(5) -0.0114(5)
O7 0.0271(5) 0.0240(5) 0.0346(6) -0.0021(5) -0.0063(5) 0.0040(4)
O8 0.0267(6) 0.0278(6) 0.0414(7) 0.0065(5) -0.0075(5) 0.0007(4)
O9 0.0298(6) 0.0377(7) 0.0370(6) -0.0116(5) 0.0038(5) -0.0067(5)
O10 0.0501(8) 0.0267(6) 0.0529(8) -0.0049(6) 0.0201(7) -0.0005(6)
O11 0.0227(6) 0.0372(6) 0.0337(6) -0.0047(5) -0.0041(5) 0.0021(4)
O12 0.0233(6) 0.0311(6) 0.0662(9) -0.0027(6) 0.0037(6) -0.0007(5)
C1 0.0294(8) 0.0335(9) 0.0459(10) 0.0082(8) -0.0101(8) -0.0045(7)
C2 0.0217(7) 0.0276(8) 0.0327(8) 0.0063(6) -0.0017(6) 0.0000(6)
C3 0.0232(7) 0.0293(8) 0.0290(8) 0.0035(6) -0.0039(6) -0.0038(6)
C4 0.0254(7) 0.0250(7) 0.0275(8) -0.0003(6) -0.0001(6) -0.0019(6)
C5 0.0198(7) 0.0255(7) 0.0235(7) 0.0012(6) 0.0015(5) 0.0008(5)
C6 0.0220(7) 0.0270(7) 0.0279(8) 0.0010(6) -0.0040(6) -0.0024(6)
C7 0.0257(7) 0.0227(7) 0.0314(8) 0.0025(6) -0.0020(6) -0.0035(6)
C8 0.0247(7) 0.0280(8) 0.0324(8) -0.0009(6) -0.0006(6) 0.0011(6)
C9 0.0236(7) 0.0249(7) 0.0303(8) 0.0034(6) 0.0001(6) 0.0029(6)
C10 0.0361(9) 0.0232(7) 0.0307(8) -0.0001(6) -0.0012(7) 0.0008(6)
C11 0.0321(8) 0.0284(8) 0.0317(8) 0.0005(7) -0.0086(7) -0.0005(6)
C12 0.0237(7) 0.0289(8) 0.0318(8) 0.0044(6) -0.0010(6) 0.0002(6)
C13 0.0302(8) 0.0252(8) 0.0387(9) 0.0021(7) -0.0055(7) -0.0023(6)
C14 0.0271(8) 0.0255(8) 0.0329(8) 0.0013(6) -0.0049(6) -0.0008(6)
C15 0.0310(9) 0.0331(9) 0.0589(12) -0.0080(9) 0.0010(8) -0.0017(7)
C16 0.0304(9) 0.0399(10) 0.0663(14) -0.0082(9) 0.0043(9) -0.0060(8)
C17 0.0224(8) 0.0384(9) 0.0406(10) -0.0047(7) 0.0008(7) 0.0013(6)
C18 0.0248(8) 0.0399(10) 0.0443(10) -0.0086(8) 0.0003(7) 0.0026(7)
C19 0.0232(8) 0.0537(11) 0.0333(9) -0.0039(8) -0.0025(7) 0.0051(7)
C20 0.0285(9) 0.0561(12) 0.0418(10) -0.0009(9) 0.0017(8) -0.0101(8)
C21 0.0278(14) 0.0372(19) 0.0275(13) -0.0058(11) 0.0006(10) 0.0041(12)
C21A 0.036(5) 0.076(9) 0.045(4) 0.012(5) -0.014(4) -0.015(5)
C22 0.0316(9) 0.0669(13) 0.0315(9) 0.0006(9) -0.0075(8) -0.0096(9)
C23 0.031(2) 0.0324(19) 0.042(3) -0.0021(16) 0.0055(19) -0.0032(15)
C23A 0.036(2) 0.043(2) 0.052(3) -0.006(2) 0.011(2) -0.0069(18)
C24 0.0467(12) 0.0563(13) 0.0508(12) -0.0068(10) 0.0089(10) 0.0065(10)
C25 0.050(3) 0.040(3) 0.052(4) -0.002(3) -0.003(3) 0.012(2)
C25A 0.040(3) 0.030(2) 0.061(6) -0.014(3) -0.007(3) 0.004(2)
C26 0.0418(10) 0.0290(8) 0.0387(9) -0.0070(7) -0.0065(8) -0.0051(7)
C27 0.0370(9) 0.0594(12) 0.0330(9) 0.0032(9) -0.0073(8) -0.0132(9)
C28 0.0358(9) 0.0442(10) 0.0511(11) 0.0094(9) -0.0069(9) -0.0099(8)
C29 0.0418(10) 0.0430(10) 0.0425(10) 0.0027(8) -0.0031(8) -0.0105(8)
C30 0.0359(9) 0.0439(10) 0.0302(9) -0.0004(7) -0.0034(7) -0.0089(8)
C31 0.0304(8) 0.0289(8) 0.0365(9) 0.0015(7) -0.0037(7) -0.0023(7)
C32 0.0238(7) 0.0269(8) 0.0275(8) 0.0030(6) 0.0000(6) 0.0014(6)
C33 0.0251(7) 0.0233(7) 0.0316(8) -0.0015(6) 0.0019(6) -0.0015(6)
C34 0.0217(7) 0.0259(7) 0.0288(8) -0.0020(6) -0.0020(6) -0.0007(6)
C35 0.0218(7) 0.0263(7) 0.0273(8) -0.0026(6) 0.0009(6) 0.0020(6)
C36 0.0254(7) 0.0233(7) 0.0323(8) -0.0005(6) -0.0013(6) -0.0024(6)
C37 0.0223(7) 0.0299(8) 0.0300(8) -0.0006(6) -0.0040(6) -0.0021(6)
C38 0.0250(7) 0.0272(8) 0.0334(8) -0.0008(6) 0.0013(6) -0.0022(6)
C39 0.0254(7) 0.0254(7) 0.0271(8) 0.0005(6) 0.0018(6) 0.0014(6)
C40 0.0336(8) 0.0232(7) 0.0358(9) 0.0004(6) -0.0052(7) -0.0044(6)
C41 0.0304(8) 0.0275(8) 0.0356(9) 0.0022(7) -0.0067(7) -0.0056(6)
C42 0.0213(7) 0.0255(7) 0.0317(8) 0.0022(6) 0.0011(6) 0.0001(6)
C43 0.0247(7) 0.0219(7) 0.0345(8) -0.0009(6) -0.0005(6) 0.0005(6)
C44 0.0228(7) 0.0259(7) 0.0310(8) -0.0031(6) -0.0001(6) -0.0002(6)
C45 0.0468(11) 0.0428(10) 0.0377(10) -0.0108(8) 0.0009(8) -0.0155(9)
C46 0.0386(10) 0.0461(11) 0.0498(12) 0.0018(9) -0.0081(9) -0.0121(8)
C47 0.0308(10) 0.0631(14) 0.0721(15) -0.0187(12) -0.0038(10) -0.0019(9)
C48 0.0296(9) 0.0482(11) 0.0492(11) -0.0196(9) 0.0027(8) -0.0025(8)
C49 0.0509(12) 0.0375(10) 0.0553(13) 0.0002(9) 0.0092(10) -0.0033(9)
C50 0.0401(10) 0.0441(11) 0.0474(11) 0.0024(9) 0.0055(9) 0.0023(8)
C51 0.0455(11) 0.0370(10) 0.0712(15) 0.0045(10) 0.0107(11) 0.0088(9)
C52 0.0397(9) 0.0271(8) 0.0396(9) -0.0046(7) 0.0016(8) 0.0004(7)
C53 0.0217(7) 0.0361(9) 0.0395(9) -0.0073(7) -0.0036(7) 0.0045(6)
C54 0.0258(8) 0.0341(9) 0.0419(10) -0.0036(7) -0.0005(7) -0.0014(7)
C55 0.0339(9) 0.0324(8) 0.0360(9) -0.0043(7) -0.0036(7) 0.0005(7)
C56 0.0296(8) 0.0392(9) 0.0359(9) -0.0047(7) -0.0063(7) 0.0010(7)
C57 0.0361(11) 0.0323(10) 0.116(2) -0.0081(12) 0.0010(13) -0.0061(8)
C58 0.0438(13) 0.0740(18) 0.109(3) -0.0449(17) -0.0082(15) -0.0012(12)
C59 0.0232(8) 0.0529(11) 0.0441(11) -0.0028(9) 0.0004(8) 0.0011(7)
C60 0.0255(8) 0.0381(9) 0.0448(10) -0.0039(8) 0.0011(7) 0.0014(7)

loop_
_atom_type_symbol
_atom_type_description
_atom_type_scat_dispersion_real
_atom_type_scat_dispersion_imag
_atom_type_scat_source
Li Li -0.0003 0.0001 'International Tables Vol C Tables 4.2.6.8 and 6.1.1.4'
N N 0.0061 0.0033 'International Tables Vol C Tables 4.2.6.8 and 6.1.1.4'
O O 0.0106 0.0060 'International Tables Vol C Tables 4.2.6.8 and 6.1.1.4'
C C 0.0033 0.0016 'International Tables Vol C Tables 4.2.6.8 and 6.1.1.4'
H H 0.0000 0.0000 'International Tables Vol C Tables 4.2.6.8 and 6.1.1.4'

loop_
_geom_angle_atom_site_label_1
_geom_angle_atom_site_label_2
_geom_angle_atom_site_label_3
_geom_angle
_geom_angle_site_symmetry_1
_geom_angle_site_symmetry_3
_geom_angle_publ_flag
O2 Li1 O1 91.41(13) . . ?
O2 Li1 O3 114.93(15) . . ?
O1 Li1 O3 118.78(17) . . ?
O2 Li1 O4 113.97(16) . . ?
O1 Li1 O4 111.12(14) . . ?
O3 Li1 O4 106.43(15) . . ?
O2 Li1 Li2 45.85(9) . . ?
O1 Li1 Li2 45.60(9) . . ?
O3 Li1 Li2 131.89(16) . . ?
O4 Li1 Li2 121.67(14) . . ?
O1 Li2 O2 90.79(13) . . ?
O1 Li2 O5 117.70(16) . . ?
O2 Li2 O5 110.82(15) . . ?
O1 Li2 O6 119.55(15) . . ?
O2 Li2 O6 114.53(16) . . ?
O5 Li2 O6 103.46(15) . . ?
O1 Li2 Li1 45.46(10) . . ?
O2 Li2 Li1 45.38(9) . . ?
O5 Li2 Li1 127.32(15) . . ?
O6 Li2 Li1 128.70(16) . . ?
O7 Li3 O8 90.38(13) . . ?
O7 Li3 O9 122.12(16) . . ?
O8 Li3 O9 115.02(17) . . ?
O7 Li3 O10 111.41(16) . . ?
O8 Li3 O10 115.37(16) . . ?
O9 Li3 O10 103.06(14) . . ?
O7 Li3 Li4 45.26(9) . . ?
O8 Li3 Li4 45.13(10) . . ?
O9 Li3 Li4 133.45(16) . . ?
O10 Li3 Li4 123.44(15) . . ?
O8 Li4 O7 91.44(13) . . ?
O8 Li4 O12 112.08(14) . . ?
O7 Li4 O12 120.19(17) . . ?
O8 Li4 O11 118.39(17) . . ?
O7 Li4 O11 109.79(14) . . ?
O12 Li4 O11 105.34(14) . . ?
O8 Li4 Li3 45.85(10) . . ?
O7 Li4 Li3 45.60(10) . . ?
O12 Li4 Li3 128.17(15) . . ?
O11 Li4 Li3 126.49(15) . . ?
C5 O1 Li1 130.35(13) . . ?
C5 O1 Li2 135.72(13) . . ?
Li1 O1 Li2 88.94(13) . . ?
C12 O2 Li1 136.74(14) . . ?
C12 O2 Li2 132.88(14) . . ?
Li1 O2 Li2 88.77(13) . . ?
C18 O3 C15 109.56(13) . . ?
C18 O3 Li1 119.91(13) . . ?
C15 O3 Li1 127.63(14) . . ?
C19 O4 C22 108.01(14) . . ?
C19 O4 Li1 111.68(14) . . ?
C22 O4 Li1 120.79(14) . . ?
C26 O5 C23 109.67(19) . . ?
C26 O5 C23A 104.4(2) . . ?
C26 O5 Li2 132.36(15) . . ?
C23 O5 Li2 117.53(19) . . ?
C23A O5 Li2 110.4(2) . . ?
C30 O6 C27 108.80(13) . . ?
C30 O6 Li2 122.52(13) . . ?
C27 O6 Li2 128.64(14) . . ?
C35 O7 Li4 132.28(14) . . ?
C35 O7 Li3 138.08(14) . . ?
Li4 O7 Li3 89.13(13) . . ?
C42 O8 Li4 138.98(14) . . ?
C42 O8 Li3 130.77(14) . . ?
Li4 O8 Li3 89.02(13) . . ?
C48 O9 C45 109.09(14) . . ?
C48 O9 Li3 115.03(13) . . ?
C45 O9 Li3 128.11(14) . . ?
C52 O10 C49 108.77(14) . . ?
C52 O10 Li3 132.12(15) . . ?
C49 O10 Li3 114.49(14) . . ?
C56 O11 C53 108.56(14) . . ?
C56 O11 Li4 117.65(13) . . ?
C53 O11 Li4 116.67(13) . . ?
C60 O12 C57 108.48(14) . . ?
C60 O12 Li4 122.22(14) . . ?
C57 O12 Li4 126.19(16) . . ?
N1 C1 C2 179.0(2) . . ?
C3 C2 C7 119.35(14) . . ?
C3 C2 C1 119.91(15) . . ?
C7 C2 C1 120.73(15) . . ?
C4 C3 C2 120.54(15) . . ?
C4 C3 H3 119.7 . . ?
C2 C3 H3 119.7 . . ?
C3 C4 C5 121.33(15) . . ?
C3 C4 H4 119.3 . . ?
C5 C4 H4 119.3 . . ?
O1 C5 C6 121.65(14) . . ?
O1 C5 C4 121.49(14) . . ?
C6 C5 C4 116.86(14) . . ?
C7 C6 C5 121.67(14) . . ?
C7 C6 H6 119.2 . . ?
C5 C6 H6 119.2 . . ?
C6 C7 C2 120.23(15) . . ?
C6 C7 H7 119.9 . . ?
C2 C7 H7 119.9 . . ?
N2 C8 C9 178.11(19) . . ?
C10 C9 C14 118.59(15) . . ?
C10 C9 C8 121.52(15) . . ?
C14 C9 C8 119.88(15) . . ?
C11 C10 C9 120.71(15) . . ?
C11 C10 H10 119.6 . . ?
C9 C10 H10 119.6 . . ?
C10 C11 C12 121.89(16) . . ?
C10 C11 H11 119.1 . . ?
C12 C11 H11 119.1 . . ?
O2 C12 C11 121.59(15) . . ?
O2 C12 C13 122.05(15) . . ?
C11 C12 C13 116.35(15) . . ?
C14 C13 C12 121.73(15) . . ?
C14 C13 H13 119.1 . . ?
C12 C13 H13 119.1 . . ?
C13 C14 C9 120.71(15) . . ?
C13 C14 H14 119.6 . . ?
C9 C14 H14 119.6 . . ?
O3 C15 C16 106.15(15) . . ?
O3 C15 H15A 110.5 . . ?
C16 C15 H15A 110.5 . . ?
O3 C15 H15B 110.5 . . ?
C16 C15 H15B 110.5 . . ?
H15A C15 H15B 108.7 . . ?
C15 C16 C17 103.22(15) . . ?
C15 C16 H16A 111.1 . . ?
C17 C16 H16A 111.1 . . ?
C15 C16 H16B 111.1 . . ?
C17 C16 H16B 111.1 . . ?
H16A C16 H16B 109.1 . . ?
C18 C17 C16 101.17(15) . . ?
C18 C17 H17A 111.5 . . ?
C16 C17 H17A 111.5 . . ?
C18 C17 H17B 111.5 . . ?
C16 C17 H17B 111.5 . . ?
H17A C17 H17B 109.4 . . ?
O3 C18 C17 105.47(14) . . ?
O3 C18 H18A 110.6 . . ?
C17 C18 H18A 110.6 . . ?
O3 C18 H18B 110.6 . . ?
C17 C18 H18B 110.6 . . ?
H18A C18 H18B 108.8 . . ?
O4 C19 C20 105.86(15) . . ?
O4 C19 H19A 110.6 . . ?
C20 C19 H19A 110.6 . . ?
O4 C19 H19B 110.6 . . ?
C20 C19 H19B 110.6 . . ?
H19A C19 H19B 108.7 . . ?
C21 C20 C19 101.56(18) . . ?
C19 C20 C21A 104.8(3) . . ?
C21 C20 H20A 111.5 . . ?
C19 C20 H20A 111.5 . . ?
C21A C20 H20A 83.5 . . ?
C21 C20 H20B 111.5 . . ?
C19 C20 H20B 111.5 . . ?
C21A C20 H20B 132.6 . . ?
H20A C20 H20B 109.3 . . ?
C20 C21 C22 103.5(2) . . ?
C20 C21 H21A 111.1 . . ?
C22 C21 H21A 111.1 . . ?
C20 C21 H21B 111.1 . . ?
C22 C21 H21B 111.1 . . ?
H21A C21 H21B 109.0 . . ?
C22 C21A C20 104.5(6) . . ?
C22 C21A H21C 110.9 . . ?
C20 C21A H21C 110.9 . . ?
C22 C21A H21D 110.9 . . ?
C20 C21A H21D 110.9 . . ?
H21C C21A H21D 108.9 . . ?
C21A C22 O4 109.5(4) . . ?
O4 C22 C21 106.61(18) . . ?
C21A C22 H22A 80.8 . . ?
O4 C22 H22A 110.4 . . ?
C21 C22 H22A 110.4 . . ?
C21A C22 H22B 132.0 . . ?
O4 C22 H22B 110.4 . . ?
C21 C22 H22B 110.4 . . ?
H22A C22 H22B 108.6 . . ?
O5 C23 C24 104.8(3) . . ?
O5 C23 H23A 110.8 . . ?
C24 C23 H23A 110.8 . . ?
O5 C23 H23B 110.8 . . ?
C24 C23 H23B 110.8 . . ?
H23A C23 H23B 108.9 . . ?
C24 C23A O5 98.8(3) . . ?
C24 C23A H23C 112.0 . . ?
O5 C23A H23C 112.0 . . ?
C24 C23A H23D 112.0 . . ?
O5 C23A H23D 112.0 . . ?
H23C C23A H23D 109.7 . . ?
C23 C24 C25A 109.4(4) . . ?
C23 C24 C25 104.1(4) . . ?
C25A C24 C23A 101.7(5) . . ?
C25 C24 C23A 85.7(5) . . ?
C23 C24 H24A 110.9 . . ?
C25A C24 H24A 89.0 . . ?
C25 C24 H24A 110.9 . . ?
C23A C24 H24A 145.2 . . ?
C23 C24 H24B 110.9 . . ?
C25A C24 H24B 125.3 . . ?
C25 C24 H24B 110.9 . . ?
C23A C24 H24B 91.8 . . ?
H24A C24 H24B 108.9 . . ?
C26 C25 C24 100.9(4) . . ?
C26 C25 H25A 111.6 . . ?
C24 C25 H25A 111.6 . . ?
C26 C25 H25B 111.6 . . ?
C24 C25 H25B 111.6 . . ?
H25A C25 H25B 109.4 . . ?
C26 C25A C24 104.1(5) . . ?
C26 C25A H25C 110.9 . . ?
C24 C25A H25C 110.9 . . ?
C26 C25A H25D 110.9 . . ?
C24 C25A H25D 110.9 . . ?
H25C C25A H25D 108.9 . . ?
O5 C26 C25A 109.4(3) . . ?
O5 C26 C25 100.5(4) . . ?
O5 C26 H26A 111.7 . . ?
C25A C26 H26A 123.2 . . ?
C25 C26 H26A 111.7 . . ?
O5 C26 H26B 111.7 . . ?
C25A C26 H26B 89.2 . . ?
C25 C26 H26B 111.7 . . ?
H26A C26 H26B 109.5 . . ?
O6 C27 C28 105.47(15) . . ?
O6 C27 H27A 110.6 . . ?
C28 C27 H27A 110.6 . . ?
O6 C27 H27B 110.6 . . ?
C28 C27 H27B 110.6 . . ?
H27A C27 H27B 108.8 . . ?
C29 C28 C27 102.96(16) . . ?
C29 C28 H28A 111.2 . . ?
C27 C28 H28A 111.2 . . ?
C29 C28 H28B 111.2 . . ?
C27 C28 H28B 111.2 . . ?
H28A C28 H28B 109.1 . . ?
C28 C29 C30 101.86(16) . . ?
C28 C29 H29A 111.4 . . ?
C30 C29 H29A 111.4 . . ?
C28 C29 H29B 111.4 . . ?
C30 C29 H29B 111.4 . . ?
H29A C29 H29B 109.3 . . ?
O6 C30 C29 106.36(15) . . ?
O6 C30 H30A 110.5 . . ?
C29 C30 H30A 110.5 . . ?
O6 C30 H30B 110.5 . . ?
C29 C30 H30B 110.5 . . ?
H30A C30 H30B 108.6 . . ?
N3 C31 C32 178.64(19) . . ?
C33 C32 C37 118.75(14) . . ?
C33 C32 C31 121.21(15) . . ?
C37 C32 C31 120.03(15) . . ?
C34 C33 C32 120.65(15) . . ?
C34 C33 H33 119.7 . . ?
C32 C33 H33 119.7 . . ?
C33 C34 C35 121.69(14) . . ?
C33 C34 H34 119.2 . . ?
C35 C34 H34 119.2 . . ?
O7 C35 C36 121.80(15) . . ?
O7 C35 C34 121.51(14) . . ?
C36 C35 C34 116.69(14) . . ?
C37 C36 C35 121.50(15) . . ?
C37 C36 H36 119.2 . . ?
C35 C36 H36 119.2 . . ?
C36 C37 C32 120.72(15) . . ?
C36 C37 H37 119.6 . . ?
C32 C37 H37 119.6 . . ?
N4 C38 C39 178.91(19) . . ?
C40 C39 C44 118.73(15) . . ?
C40 C39 C38 121.46(15) . . ?
C44 C39 C38 119.80(15) . . ?
C41 C40 C39 120.64(15) . . ?
C41 C40 H40 119.7 . . ?
C39 C40 H40 119.7 . . ?
C40 C41 C42 121.60(15) . . ?
C40 C41 H41 119.2 . . ?
C42 C41 H41 119.2 . . ?
O8 C42 C43 122.18(14) . . ?
O8 C42 C41 121.12(15) . . ?
C43 C42 C41 116.70(15) . . ?
C44 C43 C42 121.64(15) . . ?
C44 C43 H43 119.2 . . ?
C42 C43 H43 119.2 . . ?
C43 C44 C39 120.69(15) . . ?
C43 C44 H44 119.7 . . ?
C39 C44 H44 119.7 . . ?
O9 C45 C46 105.80(15) . . ?
O9 C45 H45A 110.6 . . ?
C46 C45 H45A 110.6 . . ?
O9 C45 H45B 110.6 . . ?
C46 C45 H45B 110.6 . . ?
H45A C45 H45B 108.7 . . ?
C45 C46 C47 102.73(17) . . ?
C45 C46 H46A 111.2 . . ?
C47 C46 H46A 111.2 . . ?
C45 C46 H46B 111.2 . . ?
C47 C46 H46B 111.2 . . ?
H46A C46 H46B 109.1 . . ?
C46 C47 C48 101.20(18) . . ?
C46 C47 H47A 111.5 . . ?
C48 C47 H47A 111.5 . . ?
C46 C47 H47B 111.5 . . ?
C48 C47 H47B 111.5 . . ?
H47A C47 H47B 109.3 . . ?
O9 C48 C47 105.60(16) . . ?
O9 C48 H48A 110.6 . . ?
C47 C48 H48A 110.6 . . ?
O9 C48 H48B 110.6 . . ?
C47 C48 H48B 110.6 . . ?
H48A C48 H48B 108.8 . . ?
O10 C49 C50 107.38(16) . . ?
O10 C49 H49A 110.2 . . ?
C50 C49 H49A 110.2 . . ?
O10 C49 H49B 110.2 . . ?
C50 C49 H49B 110.2 . . ?
H49A C49 H49B 108.5 . . ?
C49 C50 C51 102.83(17) . . ?
C49 C50 H50A 111.2 . . ?
C51 C50 H50A 111.2 . . ?
C49 C50 H50B 111.2 . . ?
C51 C50 H50B 111.2 . . ?
H50A C50 H50B 109.1 . . ?
C52 C51 C50 102.15(17) . . ?
C52 C51 H51A 111.3 . . ?
C50 C51 H51A 111.3 . . ?
C52 C51 H51B 111.3 . . ?
C50 C51 H51B 111.3 . . ?
H51A C51 H51B 109.2 . . ?
O10 C52 C51 103.67(15) . . ?
O10 C52 H52A 111.0 . . ?
C51 C52 H52A 111.0 . . ?
O10 C52 H52B 111.0 . . ?
C51 C52 H52B 111.0 . . ?
H52A C52 H52B 109.0 . . ?
O11 C53 C54 105.55(14) . . ?
O11 C53 H53A 110.6 . . ?
C54 C53 H53A 110.6 . . ?
O11 C53 H53B 110.6 . . ?
C54 C53 H53B 110.6 . . ?
H53A C53 H53B 108.8 . . ?
C53 C54 C55 101.65(14) . . ?
C53 C54 H54A 111.4 . . ?
C55 C54 H54A 111.4 . . ?
C53 C54 H54B 111.4 . . ?
C55 C54 H54B 111.4 . . ?
H54A C54 H54B 109.3 . . ?
C56 C55 C54 101.66(15) . . ?
C56 C55 H55A 111.4 . . ?
C54 C55 H55A 111.4 . . ?
C56 C55 H55B 111.4 . . ?
C54 C55 H55B 111.4 . . ?
H55A C55 H55B 109.3 . . ?
O11 C56 C55 106.44(14) . . ?
O11 C56 H56A 110.4 . . ?
C55 C56 H56A 110.4 . . ?
O11 C56 H56B 110.4 . . ?
C55 C56 H56B 110.4 . . ?
H56A C56 H56B 108.6 . . ?
O12 C57 C58 107.82(19) . . ?
O12 C57 H57A 110.1 . . ?
C58 C57 H57A 110.1 . . ?
O12 C57 H57B 110.1 . . ?
C58 C57 H57B 110.1 . . ?
H57A C57 H57B 108.5 . . ?
C57 C58 C59 106.2(2) . . ?
C57 C58 H58A 110.5 . . ?
C59 C58 H58A 110.5 . . ?
C57 C58 H58B 110.5 . . ?
C59 C58 H58B 110.5 . . ?
H58A C58 H58B 108.7 . . ?
C58 C59 C60 102.18(17) . . ?
C58 C59 H59A 111.3 . . ?
C60 C59 H59A 111.3 . . ?
C58 C59 H59B 111.3 . . ?
C60 C59 H59B 111.3 . . ?
H59A C59 H59B 109.2 . . ?
O12 C60 C59 105.43(15) . . ?
O12 C60 H60A 110.7 . . ?
C59 C60 H60A 110.7 . . ?
O12 C60 H60B 110.7 . . ?
C59 C60 H60B 110.7 . . ?
H60A C60 H60B 108.8 . . ?

loop_
_geom_bond_atom_site_label_1
_geom_bond_atom_site_label_2
_geom_bond_distance
_geom_bond_site_symmetry_2
_geom_bond_publ_flag
Li1 O2 1.900(3) . ?
Li1 O1 1.902(3) . ?
Li1 O3 1.955(3) . ?
Li1 O4 1.973(3) . ?
Li1 Li2 2.668(4) . ?
Li2 O1 1.907(3) . ?
Li2 O2 1.915(3) . ?
Li2 O5 1.940(3) . ?
Li2 O6 1.952(3) . ?
Li3 O7 1.904(3) . ?
Li3 O8 1.912(3) . ?
Li3 O9 1.952(3) . ?
Li3 O10 1.955(3) . ?
Li3 Li4 2.664(4) . ?
Li4 O8 1.889(3) . ?
Li4 O7 1.893(3) . ?
Li4 O12 1.965(3) . ?
Li4 O11 1.979(3) . ?
N1 C1 1.148(2) . ?
N2 C8 1.150(2) . ?
N3 C31 1.149(2) . ?
N4 C38 1.149(2) . ?
O1 C5 1.2996(18) . ?
O2 C12 1.293(2) . ?
O3 C18 1.439(2) . ?
O3 C15 1.448(2) . ?
O4 C19 1.448(2) . ?
O4 C22 1.450(2) . ?
O5 C26 1.425(2) . ?
O5 C23 1.461(4) . ?
O5 C23A 1.546(5) . ?
O6 C30 1.437(2) . ?
O6 C27 1.453(2) . ?
O7 C35 1.2958(19) . ?
O8 C42 1.2957(19) . ?
O9 C48 1.447(2) . ?
O9 C45 1.448(2) . ?
O10 C52 1.429(2) . ?
O10 C49 1.445(2) . ?
O11 C56 1.448(2) . ?
O11 C53 1.4502(19) . ?
O12 C60 1.441(2) . ?
O12 C57 1.444(3) . ?
C1 C2 1.436(2) . ?
C2 C3 1.399(2) . ?
C2 C7 1.402(2) . ?
C3 C4 1.380(2) . ?
C3 H3 0.9500 . ?
C4 C5 1.424(2) . ?
C4 H4 0.9500 . ?
C5 C6 1.418(2) . ?
C6 C7 1.381(2) . ?
C6 H6 0.9500 . ?
C7 H7 0.9500 . ?
C8 C9 1.426(2) . ?
C9 C10 1.396(2) . ?
C9 C14 1.408(2) . ?
C10 C11 1.380(2) . ?
C10 H10 0.9500 . ?
C11 C12 1.418(2) . ?
C11 H11 0.9500 . ?
C12 C13 1.420(2) . ?
C13 C14 1.377(2) . ?
C13 H13 0.9500 . ?
C14 H14 0.9500 . ?
C15 C16 1.511(3) . ?
C15 H15A 0.9900 . ?
C15 H15B 0.9900 . ?
C16 C17 1.532(3) . ?
C16 H16A 0.9900 . ?
C16 H16B 0.9900 . ?
C17 C18 1.514(2) . ?
C17 H17A 0.9900 . ?
C17 H17B 0.9900 . ?
C18 H18A 0.9900 . ?
C18 H18B 0.9900 . ?
C19 C20 1.511(3) . ?
C19 H19A 0.9900 . ?
C19 H19B 0.9900 . ?
C20 C21 1.499(3) . ?
C20 C21A 1.590(9) . ?
C20 H20A 0.9900 . ?
C20 H20B 0.9900 . ?
C21 C22 1.509(4) . ?
C21 H21A 0.9900 . ?
C21 H21B 0.9900 . ?
C21A C22 1.394(8) . ?
C21A H21C 0.9900 . ?
C21A H21D 0.9900 . ?
C22 H22A 0.9900 . ?
C22 H22B 0.9900 . ?
C23 C24 1.496(4) . ?
C23 H23A 0.9900 . ?
C23 H23B 0.9900 . ?
C23A C24 1.541(5) . ?
C23A H23C 0.9900 . ?
C23A H23D 0.9900 . ?
C24 C25A 1.499(9) . ?
C24 C25 1.529(7) . ?
C24 H24A 0.9900 . ?
C24 H24B 0.9900 . ?
C25 C26 1.527(8) . ?
C25 H25A 0.9900 . ?
C25 H25B 0.9900 . ?
C25A C26 1.487(9) . ?
C25A H25C 0.9900 . ?
C25A H25D 0.9900 . ?
C26 H26A 0.9900 . ?
C26 H26B 0.9900 . ?
C27 C28 1.524(3) . ?
C27 H27A 0.9900 . ?
C27 H27B 0.9900 . ?
C28 C29 1.494(3) . ?
C28 H28A 0.9900 . ?
C28 H28B 0.9900 . ?
C29 C30 1.516(3) . ?
C29 H29A 0.9900 . ?
C29 H29B 0.9900 . ?
C30 H30A 0.9900 . ?
C30 H30B 0.9900 . ?
C31 C32 1.432(2) . ?
C32 C33 1.402(2) . ?
C32 C37 1.404(2) . ?
C33 C34 1.373(2) . ?
C33 H33 0.9500 . ?
C34 C35 1.423(2) . ?
C34 H34 0.9500 . ?
C35 C36 1.417(2) . ?
C36 C37 1.378(2) . ?
C36 H36 0.9500 . ?
C37 H37 0.9500 . ?
C38 C39 1.431(2) . ?
C39 C40 1.403(2) . ?
C39 C44 1.406(2) . ?
C40 C41 1.376(2) . ?
C40 H40 0.9500 . ?
C41 C42 1.421(2) . ?
C41 H41 0.9500 . ?
C42 C43 1.420(2) . ?
C43 C44 1.373(2) . ?
C43 H43 0.9500 . ?
C44 H44 0.9500 . ?
C45 C46 1.507(3) . ?
C45 H45A 0.9900 . ?
C45 H45B 0.9900 . ?
C46 C47 1.511(3) . ?
C46 H46A 0.9900 . ?
C46 H46B 0.9900 . ?
C47 C48 1.532(3) . ?
C47 H47A 0.9900 . ?
C47 H47B 0.9900 . ?
C48 H48A 0.9900 . ?
C48 H48B 0.9900 . ?
C49 C50 1.503(3) . ?
C49 H49A 0.9900 . ?
C49 H49B 0.9900 . ?
C50 C51 1.520(3) . ?
C50 H50A 0.9900 . ?
C50 H50B 0.9900 . ?
C51 C52 1.516(3) . ?
C51 H51A 0.9900 . ?
C51 H51B 0.9900 . ?
C52 H52A 0.9900 . ?
C52 H52B 0.9900 . ?
C53 C54 1.505(3) . ?
C53 H53A 0.9900 . ?
C53 H53B 0.9900 . ?
C54 C55 1.524(2) . ?
C54 H54A 0.9900 . ?
C54 H54B 0.9900 . ?
C55 C56 1.519(3) . ?
C55 H55A 0.9900 . ?
C55 H55B 0.9900 . ?
C56 H56A 0.9900 . ?
C56 H56B 0.9900 . ?
C57 C58 1.463(3) . ?
C57 H57A 0.9900 . ?
C57 H57B 0.9900 . ?
C58 C59 1.508(3) . ?
C58 H58A 0.9900 . ?
C58 H58B 0.9900 . ?
C59 C60 1.516(3) . ?
C59 H59A 0.9900 . ?
C59 H59B 0.9900 . ?
C60 H60A 0.9900 . ?
C60 H60B 0.9900 . ?
